data_2236720
loop_
_publ_author_name
'Yu, Min'
'Huang, Xing'
'Gao, Feng'

_publ_section_title
;
 Pyrrolidine-2,5-dione
;
_journal_coeditor_code XU5605
_journal_issue 9
_journal_name_full 'Acta Crystallographica Section E'
_journal_page_first o2738
_journal_paper_doi 10.1107/S1600536812035672
_journal_volume 68
_journal_year 2012
_chemical_formula_iupac 'C4 H5 N O2'
_chemical_formula_moiety 'C4 H5 N O2'
_chemical_formula_sum 'C4 H5 N O2'
_chemical_formula_weight 99.09
_chemical_name_systematic
;
Pyrrolidine-2,5-dione
;
_space_group_IT_number 61
_symmetry_cell_setting orthorhombic
_symmetry_space_group_name_Hall '-P 2ac 2ab'
_symmetry_space_group_name_H-M 'P b c a'
_atom_sites_solution_hydrogens geom
_atom_sites_solution_primary direct
_atom_sites_solution_secondary difmap
_audit_creation_method
;
  Olex2 1.1
  (compiled 2011.11.01 svn.r2039, GUI svn.r3906)
;
_cell_angle_alpha 90.00
_cell_angle_beta 90.00
_cell_angle_gamma 90.00
_cell_formula_units_Z 8
_cell_length_a 7.3661(4)
_cell_length_b 9.5504(5)
_cell_length_c 12.8501(7)
_cell_measurement_reflns_used 806
_cell_measurement_temperature 135.00(10)
_cell_measurement_theta_max 28.9259
_cell_measurement_theta_min 3.1642
_cell_volume 903.99(8)
_computing_cell_refinement 'CrysAlis PRO (Agilent, 2010)'
_computing_data_collection 'CrysAlis PRO (Agilent, 2010)'
_computing_data_reduction 'CrysAlis PRO (Agilent, 2010)'
_computing_molecular_graphics 'OLEX2 (Dolomanov <i>et al.</i>, 2009)'
_computing_publication_material 'publCIF (Westrip, 2010)'
_computing_structure_refinement 'SHELXTL (Sheldrick, 2008)'
_computing_structure_solution 'SHELXTL (Sheldrick, 2008)'
_diffrn_ambient_temperature 135.00(10)
_diffrn_detector_area_resol_mean 16.0874
_diffrn_measured_fraction_theta_full 1.000
_diffrn_measured_fraction_theta_max 1.000
_diffrn_measurement_device_type 'Agilent Xcalibur Eos'
_diffrn_measurement_method '\w scans'
_diffrn_radiation_monochromator graphite
_diffrn_radiation_type 'Mo K\a'
_diffrn_radiation_wavelength 0.7107
_diffrn_reflns_av_R_equivalents 0.0182
_diffrn_reflns_limit_h_max 9
_diffrn_reflns_limit_h_min -8
_diffrn_reflns_limit_k_max 6
_diffrn_reflns_limit_k_min -11
_diffrn_reflns_limit_l_max 14
_diffrn_reflns_limit_l_min -16
_diffrn_reflns_number 2022
_diffrn_reflns_theta_full 26.36
_diffrn_reflns_theta_max 26.36
_diffrn_reflns_theta_min 3.17
_exptl_absorpt_coefficient_mu 0.118
_exptl_absorpt_correction_T_max 1.00000
_exptl_absorpt_correction_T_min 0.91095
_exptl_absorpt_correction_type multi-scan
_exptl_absorpt_process_details '(CrysAlis PRO; Agilent, 2010)'
_exptl_crystal_colour colourless
_exptl_crystal_density_diffrn 1.456
_exptl_crystal_density_method 'not measured'
_exptl_crystal_description block
_exptl_crystal_F_000 416
_exptl_crystal_size_max 0.40
_exptl_crystal_size_mid 0.35
_exptl_crystal_size_min 0.30
_refine_diff_density_max 0.153
_refine_diff_density_min -0.287
_refine_ls_extinction_method none
_refine_ls_goodness_of_fit_ref 1.047
_refine_ls_hydrogen_treatment constr
_refine_ls_matrix_type full
_refine_ls_number_parameters 64
_refine_ls_number_reflns 915
_refine_ls_number_restraints 0
_refine_ls_restrained_S_all 1.047
_refine_ls_R_factor_all 0.0506
_refine_ls_R_factor_gt 0.0392
_refine_ls_shift/su_max 0.000
_refine_ls_shift/su_mean 0.000
_refine_ls_structure_factor_coef Fsqd
_refine_ls_weighting_details 'calc w=1/[\s^2^(Fo^2^)+(0.0457P)^2^+0.1774P] where P=(Fo^2^+2Fc^2^)/3'
_refine_ls_weighting_scheme calc
_refine_ls_wR_factor_gt 0.0891
_refine_ls_wR_factor_ref 0.0969
_reflns_number_gt 732
_reflns_number_total 915
_reflns_threshold_expression I>2sigma(I)
_cod_data_source_file xu5605.cif
_cod_data_source_block I
_cod_original_cell_volume 904.00(8)
_cod_database_code 2236720
_cod_database_fobs_code 2236720

loop_
_symmetry_equiv_pos_as_xyz
_space_group_symop_id
'x, y, z' 1
'-x+1/2, -y, z+1/2' 2
'x+1/2, -y+1/2, -z' 3
'-x, y+1/2, -z+1/2' 4
'-x, -y, -z' 5
'x-1/2, y, -z-1/2' 6
'-x-1/2, y-1/2, z' 7
'x, -y-1/2, z-1/2' 8

loop_
_atom_site_type_symbol
_atom_site_label
_atom_site_fract_x
_atom_site_fract_y
_atom_site_fract_z
_atom_site_U_iso_or_equiv
_atom_site_adp_type
_atom_site_calc_flag
_atom_site_refinement_flags
_atom_site_occupancy
_atom_site_symmetry_multiplicity
N N1 0.04477(16) 0.61457(13) 0.39506(9) 0.0197(3) Uani d . 1 1
H H1 0.0772 0.5317 0.4135 0.024 Uiso calc R 1 1
O O1 0.19664(16) 0.61963(11) 0.23948(8) 0.0291(3) Uani d . 1 1
O O2 -0.13630(16) 0.66055(12) 0.53572(8) 0.0312(3) Uani d . 1 1
C C2 0.0226(2) 0.82282(15) 0.30007(12) 0.0211(4) Uani d . 1 1
H H2A -0.0546 0.8346 0.2395 0.025 Uiso calc R 1 1
H H2B 0.1184 0.8924 0.2979 0.025 Uiso calc R 1 1
C C1 0.10102(19) 0.67648(15) 0.30357(12) 0.0197(4) Uani d . 1 1
C C4 -0.0668(2) 0.69665(16) 0.45340(11) 0.0204(4) Uani d . 1 1
C C3 -0.0874(2) 0.83593(16) 0.40006(11) 0.0230(4) Uani d . 1 1
H H3A -0.0403 0.9108 0.4434 0.028 Uiso calc R 1 1
H H3B -0.2139 0.8549 0.3847 0.028 Uiso calc R 1 1

loop_
_atom_site_aniso_label
_atom_site_aniso_U_11
_atom_site_aniso_U_22
_atom_site_aniso_U_33
_atom_site_aniso_U_12
_atom_site_aniso_U_13
_atom_site_aniso_U_23
N1 0.0206(6) 0.0160(6) 0.0226(7) 0.0026(5) -0.0004(5) 0.0014(5)
O1 0.0309(6) 0.0239(6) 0.0325(6) -0.0004(5) 0.0126(5) -0.0002(5)
O2 0.0430(7) 0.0274(6) 0.0232(6) 0.0118(6) 0.0087(6) 0.0049(5)
C2 0.0215(7) 0.0171(7) 0.0248(8) -0.0011(6) -0.0004(6) 0.0020(6)
C1 0.0173(7) 0.0186(8) 0.0231(7) -0.0044(6) 0.0000(6) 0.0002(6)
C4 0.0221(7) 0.0196(7) 0.0194(8) 0.0021(6) -0.0023(6) -0.0016(6)
C3 0.0301(8) 0.0167(7) 0.0222(8) 0.0015(7) 0.0003(7) -0.0012(6)

loop_
_atom_type_symbol
_atom_type_description
_atom_type_scat_dispersion_real
_atom_type_scat_dispersion_imag
_atom_type_scat_source
C C 0.0033 0.0016 'International Tables Vol C Tables 4.2.6.8 and 6.1.1.4'
H H 0.0000 0.0000 'International Tables Vol C Tables 4.2.6.8 and 6.1.1.4'
N N 0.0061 0.0033 'International Tables Vol C Tables 4.2.6.8 and 6.1.1.4'
O O 0.0106 0.0060 'International Tables Vol C Tables 4.2.6.8 and 6.1.1.4'

loop_
_geom_angle_atom_site_label_1
_geom_angle_atom_site_label_2
_geom_angle_atom_site_label_3
_geom_angle
C1 N1 H1 123.1
C4 N1 H1 123.1
C4 N1 C1 113.83(13)
H2A C2 H2B 108.9
C1 C2 H2A 110.8
C1 C2 H2B 110.8
C1 C2 C3 104.70(12)
C3 C2 H2A 110.8
C3 C2 H2B 110.8
N1 C1 C2 107.85(12)
O1 C1 N1 124.16(14)
O1 C1 C2 127.99(14)
N1 C4 C3 108.61(12)
O2 C4 N1 124.48(14)
O2 C4 C3 126.91(14)
C2 C3 H3A 110.8
C2 C3 H3B 110.8
C4 C3 C2 104.96(12)
C4 C3 H3A 110.8
C4 C3 H3B 110.8
H3A C3 H3B 108.8

loop_
_geom_bond_atom_site_label_1
_geom_bond_atom_site_label_2
_geom_bond_distance
N1 H1 0.8600
N1 C1 1.3796(19)
N1 C4 1.3609(19)
O1 C1 1.2121(17)
O2 C4 1.2246(18)
C2 H2A 0.9700
C2 H2B 0.9700
C2 C1 1.513(2)
C2 C3 1.524(2)
C4 C3 1.504(2)
C3 H3A 0.9700
C3 H3B 0.9700

loop_
_geom_hbond_atom_site_label_D
_geom_hbond_atom_site_label_H
_geom_hbond_atom_site_label_A
_geom_hbond_site_symmetry_A
_geom_hbond_distance_DH
_geom_hbond_distance_HA
_geom_hbond_distance_DA
_geom_hbond_angle_DHA
N1 H1 O2 5_566 0.86 2.00 2.8548(16) 175.5

loop_
_geom_torsion_atom_site_label_1
_geom_torsion_atom_site_label_2
_geom_torsion_atom_site_label_3
_geom_torsion_atom_site_label_4
_geom_torsion
N1 C4 C3 C2 1.90(16)
O2 C4 C3 C2 -178.47(14)
C1 N1 C4 O2 177.78(14)
C1 N1 C4 C3 -2.58(17)
C1 C2 C3 C4 -0.66(15)
C4 N1 C1 O1 -177.92(14)
C4 N1 C1 C2 2.11(16)
C3 C2 C1 N1 -0.75(15)
C3 C2 C1 O1 179.29(15)

loop_
_cod_related_entry_id
_cod_related_entry_database
_cod_related_entry_code
1 ChemSpider 10955
